data_7038626
loop_
_publ_author_name
'Grirrane, A.'
'\'Alvarez, E'
'Albero, J.'
'Garc\'ia, H'
'Corma, A.'

_publ_section_title
;
 Multinuclear silver(i) XPhos complexes with cyclooctatetraene:
 photochemical C-C bond cleavage of acetonitrile and cyanide bridged Ag
 cluster formation.
;
_journal_issue 13
_journal_name_full 'Dalton transactions (Cambridge, England : 2003)'
_journal_page_first 5444
_journal_page_last 5450
_journal_paper_doi 10.1039/c6dt00370b
_journal_volume 45
_journal_year 2016
_chemical_formula_moiety 'C28 H35 Ag P, F6 Sb'
_chemical_formula_sum 'C28 H35 Ag F6 P Sb'
_chemical_formula_weight 746.15
_chemical_name_systematic
; 
 ? 
;
_space_group_IT_number 14
_symmetry_cell_setting monoclinic
_symmetry_space_group_name_Hall '-P 2yn'
_symmetry_space_group_name_H-M 'P 1 21/n 1'
_atom_sites_solution_hydrogens geom
_atom_sites_solution_primary direct
_atom_sites_solution_secondary difmap
_audit_creation_method SHELXL-97
_audit_update_record
;
2015-12-17 deposited with the CCDC.
2016-02-26 downloaded from the CCDC.
;
_cell_angle_alpha 90.00
_cell_angle_beta 94.618(3)
_cell_angle_gamma 90.00
_cell_formula_units_Z 4
_cell_length_a 9.1981(4)
_cell_length_b 11.3126(5)
_cell_length_c 27.9588(13)
_cell_measurement_reflns_used 9569
_cell_measurement_temperature 193(2)
_cell_measurement_theta_max 28.17
_cell_measurement_theta_min 2.28
_cell_volume 2899.8(2)
_computing_cell_refinement 'APEX2 Software Suite (Bruker, 2007)'
_computing_data_collection 'APEX2 Software Suite (Bruker, 2007)'
_computing_data_reduction 'APEX2 Software Suite (Bruker, 2007)'
_computing_molecular_graphics 'SHELXTL (Sheldrick, 2008)'
_computing_publication_material 'SHELXTL and publCIF (Westrip, 2010)'
_computing_structure_refinement 'SHELXL97 (Sheldrick, 2008)'
_computing_structure_solution 'SIR2002 (Burla et al., 2003)'
_diffrn_ambient_temperature 193(2)
_diffrn_detector_area_resol_mean 8.26
_diffrn_measured_fraction_theta_full 0.989
_diffrn_measured_fraction_theta_max 0.989
_diffrn_measurement_device_type
;
 Bruker-Nonius X8kappa APEX II CCD area detector
;
_diffrn_measurement_method 'phi and omega scans with narrow frames'
_diffrn_radiation_monochromator graphite
_diffrn_radiation_source 'fine-focus sealed tube'
_diffrn_radiation_type MoK\a
_diffrn_radiation_wavelength 0.71073
_diffrn_reflns_av_R_equivalents 0.0480
_diffrn_reflns_av_unetI/netI 0.0371
_diffrn_reflns_limit_h_max 11
_diffrn_reflns_limit_h_min -11
_diffrn_reflns_limit_k_max 13
_diffrn_reflns_limit_k_min -11
_diffrn_reflns_limit_l_max 33
_diffrn_reflns_limit_l_min -30
_diffrn_reflns_number 28254
_diffrn_reflns_theta_full 25.25
_diffrn_reflns_theta_max 25.25
_diffrn_reflns_theta_min 2.32
_diffrn_standards_decay_% 0
_exptl_absorpt_coefficient_mu 1.716
_exptl_absorpt_correction_T_max 0.6536
_exptl_absorpt_correction_T_min 0.4267
_exptl_absorpt_correction_type multi-scan
_exptl_absorpt_process_details
;
program SADABS, Bruker (2001).
;
_exptl_crystal_colour colourless
_exptl_crystal_density_diffrn 1.709
_exptl_crystal_density_method 'not measured'
_exptl_crystal_description prism
_exptl_crystal_F_000 1480
_exptl_crystal_size_max 0.50
_exptl_crystal_size_mid 0.43
_exptl_crystal_size_min 0.25
_refine_diff_density_max 1.153
_refine_diff_density_min -1.521
_refine_diff_density_rms 0.133
_refine_ls_extinction_method none
_refine_ls_goodness_of_fit_ref 1.105
_refine_ls_hydrogen_treatment constr
_refine_ls_matrix_type full
_refine_ls_number_parameters 340
_refine_ls_number_reflns 5196
_refine_ls_number_restraints 36
_refine_ls_restrained_S_all 1.101
_refine_ls_R_factor_all 0.0529
_refine_ls_R_factor_gt 0.0411
_refine_ls_shift/su_max 0.002
_refine_ls_shift/su_mean 0.000
_refine_ls_structure_factor_coef Fsqd
_refine_ls_weighting_details 'calc w=1/[\s^2^(Fo^2^)+(0.0769P)^2^+0.0000P] where P=(Fo^2^+2Fc^2^)/3'
_refine_ls_weighting_scheme calc
_refine_ls_wR_factor_gt 0.1086
_refine_ls_wR_factor_ref 0.1148
_reflns_number_gt 4344
_reflns_number_total 5196
_reflns_threshold_expression >2sigma(I)
_cod_data_source_file c6dt00370b2.cif
_cod_data_source_block 1
_cod_depositor_comments
;
The following automatic conversions were performed:

'_symmetry_cell_setting' value 'Monoclinic' changed to 'monoclinic'
according to
/usr/data/users/saulius/crontab/automatic-downloads/rss-feeds/RSC/lib/dictionaries/cif_core.dic
dictionary named 'cif_core.dic' version 2.4.2 from 2011-04-26.

Automatic conversion script
Id: cif_fix_values 4268 2015-11-12 08:31:59Z antanas 

 Adding full bibliography for 7038626--7038629.cif.
;
_cod_original_sg_symbol_H-M 'P 21/n'
_cod_database_code 7038626

loop_
_symmetry_equiv_pos_as_xyz
'x, y, z'
'-x+1/2, y+1/2, -z+1/2'
'-x, -y, -z'
'x-1/2, -y-1/2, z-1/2'

loop_
_atom_site_label
_atom_site_type_symbol
_atom_site_fract_x
_atom_site_fract_y
_atom_site_fract_z
_atom_site_U_iso_or_equiv
_atom_site_adp_type
_atom_site_occupancy
_atom_site_symmetry_multiplicity
_atom_site_calc_flag
_atom_site_refinement_flags
Ag1 Ag 0.87207(3) 0.60334(3) 0.838434(11) 0.02845(12) Uani 1 1 d .
P1 P 0.80881(11) 0.68829(9) 0.91319(4) 0.0196(2) Uani 1 1 d .
C1 C 0.9691(4) 0.7475(3) 0.94895(15) 0.0226(8) Uani 1 1 d .
C2 C 1.1048(4) 0.7523(4) 0.92971(15) 0.0263(9) Uani 1 1 d .
C3 C 1.2224(5) 0.8002(4) 0.95822(18) 0.0373(11) Uani 1 1 d .
H3 H 1.3155 0.8035 0.9458 0.045 Uiso 1 1 calc R
C4 C 1.2075(6) 0.8425(4) 1.00341(19) 0.0432(13) Uani 1 1 d .
H4 H 1.2898 0.8736 1.0220 0.052 Uiso 1 1 calc R
C5 C 1.0735(5) 0.8402(4) 1.02208(18) 0.0366(11) Uani 1 1 d .
H5 H 1.0624 0.8702 1.0533 0.044 Uiso 1 1 calc R
C6 C 0.9552(5) 0.7932(4) 0.99465(16) 0.0305(10) Uani 1 1 d .
H6 H 0.8624 0.7922 1.0073 0.037 Uiso 1 1 calc R
C7 C 1.1382(4) 0.7132(4) 0.88076(15) 0.0239(9) Uani 1 1 d .
C8 C 1.1534(4) 0.7964(4) 0.84479(17) 0.0317(10) Uani 1 1 d .
H8 H 1.1278 0.8764 0.8500 0.038 Uiso 1 1 calc R
C9 C 1.2053(5) 0.7641(4) 0.80167(17) 0.0356(11) Uani 1 1 d .
H9 H 1.2141 0.8220 0.7775 0.043 Uiso 1 1 calc R
C10 C 1.2446(5) 0.6484(5) 0.79332(17) 0.0355(11) Uani 1 1 d .
H10 H 1.2822 0.6269 0.7639 0.043 Uiso 1 1 calc R
C11 C 1.2281(5) 0.5633(4) 0.82893(17) 0.0335(10) Uani 1 1 d .
H11 H 1.2535 0.4833 0.8234 0.040 Uiso 1 1 calc R
C12 C 1.1756(5) 0.5947(4) 0.87167(16) 0.0297(10) Uani 1 1 d .
H12 H 1.1642 0.5361 0.8954 0.036 Uiso 1 1 calc R
C13 C 0.7354(5) 0.5655(4) 0.94947(16) 0.0293(10) Uani 1 1 d .
C14 C 0.8512(5) 0.4680(4) 0.94811(17) 0.0330(10) Uani 1 1 d .
H14A H 0.8216 0.3994 0.9664 0.049 Uiso 1 1 calc R
H14B H 0.9451 0.4977 0.9623 0.049 Uiso 1 1 calc R
H14C H 0.8608 0.4446 0.9148 0.049 Uiso 1 1 calc R
C15 C 0.5922(5) 0.5224(4) 0.92419(19) 0.0380(11) Uani 1 1 d .
H15A H 0.5999 0.5218 0.8894 0.057 Uiso 1 1 calc R
H15B H 0.5130 0.5754 0.9318 0.057 Uiso 1 1 calc R
H15C H 0.5717 0.4422 0.9351 0.057 Uiso 1 1 calc R
C16 C 0.7134(6) 0.5898(5) 1.00218(17) 0.0418(12) Uani 1 1 d .
H16A H 0.6462 0.6564 1.0044 0.063 Uiso 1 1 calc R
H16B H 0.8074 0.6092 1.0194 0.063 Uiso 1 1 calc R
H16C H 0.6725 0.5195 1.0165 0.063 Uiso 1 1 calc R
C17 C 0.6821(4) 0.8177(4) 0.90224(16) 0.0266(9) Uani 1 1 d .
C18 C 0.5554(5) 0.7793(4) 0.86630(16) 0.0321(10) Uani 1 1 d .
H18A H 0.4934 0.8478 0.8577 0.048 Uiso 1 1 calc R
H18B H 0.4975 0.7185 0.8810 0.048 Uiso 1 1 calc R
H18C H 0.5945 0.7473 0.8374 0.048 Uiso 1 1 calc R
C19 C 0.7712(5) 0.9111(4) 0.8779(2) 0.0412(12) Uani 1 1 d .
H19A H 0.8079 0.8775 0.8489 0.062 Uiso 1 1 calc R
H19B H 0.8535 0.9361 0.9000 0.062 Uiso 1 1 calc R
H19C H 0.7091 0.9794 0.8692 0.062 Uiso 1 1 calc R
C20 C 0.6216(5) 0.8700(4) 0.94705(18) 0.0395(12) Uani 1 1 d .
H20A H 0.5617 0.9393 0.9380 0.059 Uiso 1 1 calc R
H20B H 0.7026 0.8935 0.9700 0.059 Uiso 1 1 calc R
H20C H 0.5617 0.8106 0.9618 0.059 Uiso 1 1 calc R
C21 C 0.7544(5) 0.5904(4) 0.75623(16) 0.0352(11) Uani 1 1 d .
H21 H 0.7255 0.6701 0.7607 0.042 Uiso 1 1 calc R
C22 C 0.8977(5) 0.5707(4) 0.75355(15) 0.0317(10) Uani 1 1 d .
H22 H 0.9603 0.6375 0.7567 0.038 Uiso 1 1 calc R
C23 C 0.9668(5) 0.4554(4) 0.74613(16) 0.0332(10) Uani 1 1 d .
H23 H 1.0220 0.4479 0.7190 0.040 Uiso 1 1 calc R
C24 C 0.9588(4) 0.3609(4) 0.77403(17) 0.0333(11) Uani 1 1 d .
H24 H 1.0102 0.2926 0.7651 0.040 Uiso 1 1 calc R
C25 C 0.8799(5) 0.3511(4) 0.81657(18) 0.0360(11) Uani 1 1 d .
H25 H 0.9353 0.3308 0.8456 0.043 Uiso 1 1 calc R
C26 C 0.7365(5) 0.3678(4) 0.81914(18) 0.0359(11) Uani 1 1 d .
H26 H 0.6995 0.3540 0.8494 0.043 Uiso 1 1 calc R
C27 C 0.6314(5) 0.4052(4) 0.78014(19) 0.0398(12) Uani 1 1 d .
H27 H 0.5492 0.3553 0.7735 0.048 Uiso 1 1 calc R
C28 C 0.6373(5) 0.5008(5) 0.75299(18) 0.0390(12) Uani 1 1 d .
H28 H 0.5589 0.5127 0.7292 0.047 Uiso 1 1 calc R
Sb1 Sb 0.29780(3) 0.17598(2) 0.871179(10) 0.03045(12) Uani 1 1 d .
F1 F 0.1395(4) 0.1176(4) 0.83307(17) 0.0899(14) Uani 1 1 d U
F2 F 0.4556(5) 0.2354(5) 0.9079(2) 0.1177(19) Uani 1 1 d U
F3 F 0.1824(4) 0.2994(3) 0.89076(13) 0.0658(10) Uani 1 1 d U
F4 F 0.2492(7) 0.0874(4) 0.92256(16) 0.1116(19) Uani 1 1 d U
F5 F 0.4073(5) 0.0527(4) 0.85088(15) 0.0890(14) Uani 1 1 d U
F6 F 0.3426(6) 0.2651(4) 0.81908(16) 0.0983(15) Uani 1 1 d U

loop_
_atom_site_aniso_label
_atom_site_aniso_U_11
_atom_site_aniso_U_22
_atom_site_aniso_U_33
_atom_site_aniso_U_23
_atom_site_aniso_U_13
_atom_site_aniso_U_12
Ag1 0.0299(2) 0.0301(2) 0.0256(2) -0.00603(13) 0.00417(14) -0.00109(13)
P1 0.0185(5) 0.0179(5) 0.0222(5) -0.0005(4) 0.0018(4) -0.0011(4)
C1 0.0197(19) 0.0159(19) 0.031(2) -0.0022(17) -0.0027(16) -0.0003(15)
C2 0.027(2) 0.018(2) 0.034(2) 0.0023(18) 0.0000(18) -0.0021(16)
C3 0.027(2) 0.035(3) 0.050(3) -0.004(2) 0.001(2) -0.0130(19)
C4 0.042(3) 0.034(3) 0.052(3) -0.009(2) -0.009(2) -0.017(2)
C5 0.047(3) 0.028(2) 0.033(3) -0.010(2) -0.009(2) 0.002(2)
C6 0.033(2) 0.026(2) 0.032(2) -0.0061(19) -0.0012(19) 0.0019(18)
C7 0.0165(19) 0.021(2) 0.035(2) 0.0022(17) 0.0053(17) -0.0024(15)
C8 0.023(2) 0.023(2) 0.050(3) 0.007(2) 0.006(2) 0.0000(17)
C9 0.027(2) 0.039(3) 0.041(3) 0.012(2) 0.007(2) -0.0074(19)
C10 0.025(2) 0.048(3) 0.034(3) -0.002(2) 0.0053(19) -0.003(2)
C11 0.032(2) 0.026(2) 0.043(3) -0.009(2) 0.002(2) 0.0014(18)
C12 0.033(2) 0.023(2) 0.032(2) 0.0007(18) 0.0015(19) -0.0056(17)
C13 0.031(2) 0.023(2) 0.034(2) 0.0014(18) 0.0067(19) -0.0045(17)
C14 0.041(3) 0.019(2) 0.039(3) 0.0071(19) 0.003(2) -0.0013(19)
C15 0.031(2) 0.030(3) 0.054(3) 0.009(2) 0.013(2) -0.0100(19)
C16 0.053(3) 0.040(3) 0.034(3) 0.005(2) 0.015(2) 0.002(2)
C17 0.021(2) 0.022(2) 0.037(2) -0.0010(17) 0.0032(18) 0.0030(16)
C18 0.029(2) 0.031(2) 0.034(2) -0.0018(19) -0.0096(19) 0.0030(18)
C19 0.038(3) 0.026(2) 0.060(3) 0.014(2) 0.002(2) -0.0002(19)
C20 0.034(2) 0.034(3) 0.050(3) -0.016(2) -0.005(2) 0.011(2)
C21 0.046(3) 0.030(2) 0.028(2) -0.0009(19) -0.003(2) 0.004(2)
C22 0.040(3) 0.031(2) 0.024(2) -0.0002(19) 0.0025(19) -0.0021(19)
C23 0.033(2) 0.036(3) 0.031(2) -0.011(2) 0.0058(19) -0.001(2)
C24 0.024(2) 0.030(2) 0.045(3) -0.016(2) 0.001(2) 0.0011(19)
C25 0.043(3) 0.022(2) 0.041(3) -0.007(2) -0.003(2) 0.0034(19)
C26 0.044(3) 0.023(2) 0.042(3) -0.006(2) 0.011(2) -0.0042(19)
C27 0.027(2) 0.040(3) 0.053(3) -0.016(2) 0.005(2) -0.006(2)
C28 0.030(2) 0.047(3) 0.039(3) -0.012(2) -0.005(2) 0.008(2)
Sb1 0.0412(2) 0.02027(18) 0.03029(19) -0.00197(11) 0.00562(14) 0.00466(11)
F1 0.074(3) 0.075(3) 0.114(3) -0.022(2) -0.036(2) -0.008(2)
F2 0.076(3) 0.104(4) 0.164(5) -0.060(3) -0.049(3) 0.008(3)
F3 0.089(3) 0.0484(19) 0.061(2) -0.0104(16) 0.0107(19) 0.0293(18)
F4 0.190(5) 0.077(3) 0.077(3) 0.045(2) 0.067(3) 0.036(3)
F5 0.114(3) 0.066(3) 0.089(3) -0.019(2) 0.018(3) 0.054(2)
F6 0.161(4) 0.060(3) 0.083(3) 0.022(2) 0.067(3) -0.001(3)

loop_
_atom_type_symbol
_atom_type_description
_atom_type_scat_dispersion_real
_atom_type_scat_dispersion_imag
_atom_type_scat_source
C C 0.0033 0.0016 'International Tables Vol C Tables 4.2.6.8 and 6.1.1.4'
H H 0.0000 0.0000 'International Tables Vol C Tables 4.2.6.8 and 6.1.1.4'
F F 0.0171 0.0103 'International Tables Vol C Tables 4.2.6.8 and 6.1.1.4'
P P 0.1023 0.0942 'International Tables Vol C Tables 4.2.6.8 and 6.1.1.4'
Ag Ag -0.8971 1.1015 'International Tables Vol C Tables 4.2.6.8 and 6.1.1.4'
Sb Sb -0.5866 1.5461 'International Tables Vol C Tables 4.2.6.8 and 6.1.1.4'

loop_
_geom_angle_atom_site_label_1
_geom_angle_atom_site_label_2
_geom_angle_atom_site_label_3
_geom_angle
P1 Ag1 C22 162.66(11)
P1 Ag1 C21 135.45(12)
C22 Ag1 C21 31.88(16)
P1 Ag1 C25 125.59(11)
C22 Ag1 C25 68.98(15)
C21 Ag1 C25 76.31(15)
P1 Ag1 C26 112.78(10)
C22 Ag1 C26 76.05(15)
C21 Ag1 C26 68.36(15)
C25 Ag1 C26 26.28(13)
C1 P1 C13 106.44(19)
C1 P1 C17 105.29(18)
C13 P1 C17 114.8(2)
C1 P1 Ag1 112.16(14)
C13 P1 Ag1 107.19(14)
C17 P1 Ag1 111.01(14)
C6 C1 C2 119.3(4)
C6 C1 P1 120.3(3)
C2 C1 P1 120.4(3)
C1 C2 C3 117.9(4)
C1 C2 C7 126.6(4)
C3 C2 C7 115.4(4)
C4 C3 C2 122.1(4)
C4 C3 H3 119.0
C2 C3 H3 119.0
C3 C4 C5 120.2(4)
C3 C4 H4 119.9
C5 C4 H4 119.9
C4 C5 C6 119.0(4)
C4 C5 H5 120.5
C6 C5 H5 120.5
C5 C6 C1 121.5(4)
C5 C6 H6 119.2
C1 C6 H6 119.2
C8 C7 C12 118.1(4)
C8 C7 C2 120.2(4)
C12 C7 C2 121.1(4)
C9 C8 C7 120.9(4)
C9 C8 H8 119.5
C7 C8 H8 119.5
C8 C9 C10 120.7(4)
C8 C9 H9 119.6
C10 C9 H9 119.6
C9 C10 C11 119.0(4)
C9 C10 H10 120.5
C11 C10 H10 120.5
C12 C11 C10 120.5(4)
C12 C11 H11 119.8
C10 C11 H11 119.8
C11 C12 C7 120.7(4)
C11 C12 H12 119.6
C7 C12 H12 119.6
C15 C13 C16 109.2(4)
C15 C13 C14 109.5(4)
C16 C13 C14 107.4(4)
C15 C13 P1 108.7(3)
C16 C13 P1 118.0(3)
C14 C13 P1 103.8(3)
C13 C14 H14A 109.5
C13 C14 H14B 109.5
H14A C14 H14B 109.5
C13 C14 H14C 109.5
H14A C14 H14C 109.5
H14B C14 H14C 109.5
C13 C15 H15A 109.5
C13 C15 H15B 109.5
H15A C15 H15B 109.5
C13 C15 H15C 109.5
H15A C15 H15C 109.5
H15B C15 H15C 109.5
C13 C16 H16A 109.5
C13 C16 H16B 109.5
H16A C16 H16B 109.5
C13 C16 H16C 109.5
H16A C16 H16C 109.5
H16B C16 H16C 109.5
C19 C17 C20 109.9(4)
C19 C17 C18 108.0(4)
C20 C17 C18 109.7(4)
C19 C17 P1 105.3(3)
C20 C17 P1 115.4(3)
C18 C17 P1 108.3(3)
C17 C18 H18A 109.5
C17 C18 H18B 109.5
H18A C18 H18B 109.5
C17 C18 H18C 109.5
H18A C18 H18C 109.5
H18B C18 H18C 109.5
C17 C19 H19A 109.5
C17 C19 H19B 109.5
H19A C19 H19B 109.5
C17 C19 H19C 109.5
H19A C19 H19C 109.5
H19B C19 H19C 109.5
C17 C20 H20A 109.5
C17 C20 H20B 109.5
H20A C20 H20B 109.5
C17 C20 H20C 109.5
H20A C20 H20C 109.5
H20B C20 H20C 109.5
C22 C21 C28 126.6(4)
C22 C21 Ag1 72.7(3)
C28 C21 Ag1 111.2(3)
C22 C21 H21 116.7
C28 C21 H21 116.7
Ag1 C21 H21 85.9
C21 C22 C23 126.2(4)
C21 C22 Ag1 75.4(3)
C23 C22 Ag1 110.4(3)
C21 C22 H22 116.9
C23 C22 H22 116.9
Ag1 C22 H22 83.9
C24 C23 C22 125.8(4)
C24 C23 H23 117.1
C22 C23 H23 117.1
C23 C24 C25 126.8(4)
C23 C24 H24 116.6
C25 C24 H24 116.6
C26 C25 C24 126.4(5)
C26 C25 Ag1 79.0(3)
C24 C25 Ag1 96.9(3)
C26 C25 H25 116.8
C24 C25 H25 116.8
Ag1 C25 H25 94.5
C25 C26 C27 126.6(5)
C25 C26 Ag1 74.7(3)
C27 C26 Ag1 96.8(3)
C25 C26 H26 116.7
C27 C26 H26 116.7
Ag1 C26 H26 99.3
C28 C27 C26 127.5(4)
C28 C27 H27 116.2
C26 C27 H27 116.2
C27 C28 C21 126.1(4)
C27 C28 H28 117.0
C21 C28 H28 117.0
F4 Sb1 F5 90.1(2)
F4 Sb1 F2 89.6(3)
F5 Sb1 F2 91.3(2)
F4 Sb1 F6 178.8(3)
F5 Sb1 F6 90.5(2)
F2 Sb1 F6 91.4(3)
F4 Sb1 F1 91.5(3)
F5 Sb1 F1 88.7(2)
F2 Sb1 F1 178.9(3)
F6 Sb1 F1 87.5(2)
F4 Sb1 F3 89.92(18)
F5 Sb1 F3 178.44(19)
F2 Sb1 F3 90.26(19)
F6 Sb1 F3 89.48(18)
F1 Sb1 F3 89.79(18)

loop_
_geom_bond_atom_site_label_1
_geom_bond_atom_site_label_2
_geom_bond_distance
Ag1 P1 2.4137(11)
Ag1 C22 2.432(4)
Ag1 C21 2.465(4)
Ag1 C25 2.921(4)
Ag1 C26 2.972(5)
P1 C1 1.840(4)
P1 C13 1.877(4)
P1 C17 1.881(4)
C1 C6 1.394(6)
C1 C2 1.399(6)
C2 C3 1.401(6)
C2 C7 1.493(6)
C3 C4 1.368(7)
C3 H3 0.9500
C4 C5 1.377(7)
C4 H4 0.9500
C5 C6 1.386(6)
C5 H5 0.9500
C6 H6 0.9500
C7 C8 1.392(6)
C7 C12 1.412(6)
C8 C9 1.381(6)
C8 H8 0.9500
C9 C10 1.382(7)
C9 H9 0.9500
C10 C11 1.402(7)
C10 H10 0.9500
C11 C12 1.371(6)
C11 H11 0.9500
C12 H12 0.9500
C13 C15 1.524(6)
C13 C16 1.529(6)
C13 C14 1.536(6)
C14 H14A 0.9800
C14 H14B 0.9800
C14 H14C 0.9800
C15 H15A 0.9800
C15 H15B 0.9800
C15 H15C 0.9800
C16 H16A 0.9800
C16 H16B 0.9800
C16 H16C 0.9800
C17 C19 1.530(6)
C17 C20 1.530(6)
C17 C18 1.539(6)
C18 H18A 0.9800
C18 H18B 0.9800
C18 H18C 0.9800
C19 H19A 0.9800
C19 H19B 0.9800
C19 H19C 0.9800
C20 H20A 0.9800
C20 H20B 0.9800
C20 H20C 0.9800
C21 C22 1.345(7)
C21 C28 1.477(7)
C21 H21 0.9500
C22 C23 1.473(6)
C22 H22 0.9500
C23 C24 1.329(7)
C23 H23 0.9500
C24 C25 1.446(7)
C24 H24 0.9500
C25 C26 1.340(7)
C25 H25 0.9500
C26 C27 1.461(7)
C26 H26 0.9500
C27 C28 1.324(7)
C27 H27 0.9500
C28 H28 0.9500
Sb1 F4 1.836(4)
Sb1 F5 1.836(3)
Sb1 F2 1.837(4)
Sb1 F6 1.845(4)
Sb1 F1 1.855(4)
Sb1 F3 1.863(3)

loop_
_geom_torsion_atom_site_label_1
_geom_torsion_atom_site_label_2
_geom_torsion_atom_site_label_3
_geom_torsion_atom_site_label_4
_geom_torsion
C22 Ag1 P1 C1 -108.9(4)
C21 Ag1 P1 C1 -145.0(2)
C25 Ag1 P1 C1 106.82(18)
C26 Ag1 P1 C1 133.26(17)
C22 Ag1 P1 C13 134.7(4)
C21 Ag1 P1 C13 98.5(2)
C25 Ag1 P1 C13 -9.66(19)
C26 Ag1 P1 C13 16.78(18)
C22 Ag1 P1 C17 8.6(4)
C21 Ag1 P1 C17 -27.5(2)
C25 Ag1 P1 C17 -135.71(18)
C26 Ag1 P1 C17 -109.27(18)
C13 P1 C1 C6 -58.9(4)
C17 P1 C1 C6 63.3(4)
Ag1 P1 C1 C6 -175.9(3)
C13 P1 C1 C2 124.1(3)
C17 P1 C1 C2 -113.7(3)
Ag1 P1 C1 C2 7.1(4)
C6 C1 C2 C3 1.8(6)
P1 C1 C2 C3 178.8(3)
C6 C1 C2 C7 -176.9(4)
P1 C1 C2 C7 0.2(6)
C1 C2 C3 C4 -0.5(7)
C7 C2 C3 C4 178.3(4)
C2 C3 C4 C5 -0.8(8)
C3 C4 C5 C6 0.7(7)
C4 C5 C6 C1 0.6(7)
C2 C1 C6 C5 -1.9(6)
P1 C1 C6 C5 -178.9(4)
C1 C2 C7 C8 102.4(5)
C3 C2 C7 C8 -76.3(5)
C1 C2 C7 C12 -86.8(5)
C3 C2 C7 C12 94.5(5)
C12 C7 C8 C9 -0.8(6)
C2 C7 C8 C9 170.3(4)
C7 C8 C9 C10 -0.5(7)
C8 C9 C10 C11 1.3(7)
C9 C10 C11 C12 -0.8(7)
C10 C11 C12 C7 -0.5(7)
C8 C7 C12 C11 1.3(6)
C2 C7 C12 C11 -169.7(4)
C1 P1 C13 C15 173.6(3)
C17 P1 C13 C15 57.5(4)
Ag1 P1 C13 C15 -66.3(3)
C1 P1 C13 C16 48.6(4)
C17 P1 C13 C16 -67.4(4)
Ag1 P1 C13 C16 168.8(3)
C1 P1 C13 C14 -70.0(3)
C17 P1 C13 C14 174.0(3)
Ag1 P1 C13 C14 50.2(3)
C1 P1 C17 C19 56.5(3)
C13 P1 C17 C19 173.2(3)
Ag1 P1 C17 C19 -65.1(3)
C1 P1 C17 C20 -64.8(4)
C13 P1 C17 C20 51.9(4)
Ag1 P1 C17 C20 173.6(3)
C1 P1 C17 C18 171.8(3)
C13 P1 C17 C18 -71.5(4)
Ag1 P1 C17 C18 50.2(3)
P1 Ag1 C21 C22 160.6(2)
C25 Ag1 C21 C22 -72.1(3)
C26 Ag1 C21 C22 -98.4(3)
P1 Ag1 C21 C28 -76.2(4)
C22 Ag1 C21 C28 123.3(5)
C25 Ag1 C21 C28 51.2(3)
C26 Ag1 C21 C28 24.8(3)
C28 C21 C22 C23 0.9(8)
Ag1 C21 C22 C23 104.8(5)
C28 C21 C22 Ag1 -103.9(5)
P1 Ag1 C22 C21 -51.5(5)
C25 Ag1 C22 C21 97.9(3)
C26 Ag1 C22 C21 71.3(3)
P1 Ag1 C22 C23 -175.2(2)
C21 Ag1 C22 C23 -123.7(5)
C25 Ag1 C22 C23 -25.8(3)
C26 Ag1 C22 C23 -52.3(3)
C21 C22 C23 C24 -58.1(7)
Ag1 C22 C23 C24 28.4(6)
C22 C23 C24 C25 0.9(8)
C23 C24 C25 C26 58.4(7)
C23 C24 C25 Ag1 -23.0(5)
P1 Ag1 C25 C26 68.0(3)
C22 Ag1 C25 C26 -101.2(3)
C21 Ag1 C25 C26 -68.7(3)
P1 Ag1 C25 C24 -166.1(2)
C22 Ag1 C25 C24 24.6(3)
C21 Ag1 C25 C24 57.2(3)
C26 Ag1 C25 C24 125.9(5)
C24 C25 C26 C27 -3.3(8)
Ag1 C25 C26 C27 87.1(5)
C24 C25 C26 Ag1 -90.5(5)
P1 Ag1 C26 C25 -125.1(3)
C22 Ag1 C26 C25 70.6(3)
C21 Ag1 C26 C25 103.2(3)
P1 Ag1 C26 C27 108.7(3)
C22 Ag1 C26 C27 -55.5(3)
C21 Ag1 C26 C27 -23.0(3)
C25 Ag1 C26 C27 -126.2(5)
C25 C26 C27 C28 -55.1(8)
Ag1 C26 C27 C28 20.9(6)
C26 C27 C28 C21 0.7(8)
C22 C21 C28 C27 55.4(8)
Ag1 C21 C28 C27 -28.3(6)
